data_4024928
loop_
_publ_author_name
'Chuan-Cheng Liao'
'Jia-Liang Zhu'

_publ_section_title
;
Investigation on Lewis Acid Mediated Diels-Alder Reactions of
2-Phosphono-2-alkenoates. Application to Total Synthesis of
(\+-)-\a-Alasken-8-one via Reductive Alkylation of Resulting Adduct
;
_journal_name_full 'Journal of Organic Chemistry'
_journal_page_first 7873
_journal_page_last 7884
_journal_paper_doi 10.1021/jo9017292
_journal_volume 74
_journal_year 2009
_chemical_formula_moiety 'C20 H31 N2 O5 P S'
_chemical_formula_sum 'C20 H31 N2 O5 P S'
_chemical_formula_weight 442.50
_space_group_IT_number 2
_symmetry_cell_setting triclinic
_symmetry_Int_Tables_number 2
_symmetry_space_group_name_Hall '-P 1'
_symmetry_space_group_name_H-M 'P -1'
_atom_sites_solution_hydrogens geom
_atom_sites_solution_primary direct
_atom_sites_solution_secondary difmap
_audit_creation_method SHELXL-97
_cell_angle_alpha 108.664(4)
_cell_angle_beta 96.593(4)
_cell_angle_gamma 100.843(4)
_cell_formula_units_Z 2
_cell_length_a 9.0450(5)
_cell_length_b 10.6569(5)
_cell_length_c 12.6186(4)
_cell_measurement_reflns_used 7549
_cell_measurement_temperature 100(2)
_cell_measurement_theta_max 66.2891
_cell_measurement_theta_min 4.5079
_cell_volume 1111.59(9)
_computing_cell_refinement
;
CrysAlis RED, Oxford Diffraction Ltd.,
Version 1.171.32.29 (release 10-06-2008 CrysAlis171 .NET)
(compiled Jun 10 2008,16:49:55)
;
_computing_data_collection
;
CrysAlis CCD, Oxford Diffraction Ltd.,
Version 1.171.32.29 (release 10-06-2008 CrysAlis171 .NET)
(compiled Jun 10 2008,16:49:55)
;
_computing_data_reduction
;
CrysAlis RED, Oxford Diffraction Ltd.,
Version 1.171.32.29 (release 10-06-2008 CrysAlis171 .NET)
(compiled Jun 10 2008,16:49:55)
;
_computing_molecular_graphics 'Bruker SHELXTL'
_computing_publication_material 'Bruker SHELXTL'
_computing_structure_refinement 'SHELXL-97 (Sheldrick, 1997)'
_computing_structure_solution 'SHELXS-97 (Sheldrick, 1990)'
_diffrn_ambient_temperature 100(2)
_diffrn_measured_fraction_theta_full 0.980
_diffrn_measured_fraction_theta_max 0.980
_diffrn_measurement_device_type 'CrysAlis CCD, Oxford Diffraction Ltd.'
_diffrn_measurement_method 'CrysAlis CCD, Oxford Diffraction Ltd.'
_diffrn_radiation_monochromator graphite
_diffrn_radiation_probe x-ray
_diffrn_radiation_type CuK\a
_diffrn_radiation_wavelength 1.54184
_diffrn_reflns_av_R_equivalents 0.0160
_diffrn_reflns_av_sigmaI/netI 0.0153
_diffrn_reflns_limit_h_max 10
_diffrn_reflns_limit_h_min -10
_diffrn_reflns_limit_k_max 12
_diffrn_reflns_limit_k_min -12
_diffrn_reflns_limit_l_max 14
_diffrn_reflns_limit_l_min -12
_diffrn_reflns_number 9390
_diffrn_reflns_theta_full 66.51
_diffrn_reflns_theta_max 66.51
_diffrn_reflns_theta_min 4.51
_diffrn_source 'Enhance (Cu) X-ray Source'
_diffrn_standards_decay_% 0
_diffrn_standards_interval_count 0
_diffrn_standards_interval_time 0
_diffrn_standards_number 0
_exptl_absorpt_coefficient_mu 2.255
_exptl_absorpt_correction_T_max 1.00000
_exptl_absorpt_correction_T_min 0.81851
_exptl_absorpt_correction_type multi-scan
_exptl_absorpt_process_details
;
CrysAlis RED, Oxford Diffraction Ltd.,
Version 1.171.32.29 (release 10-06-2008 CrysAlis171 .NET)
(compiled Jun 10 2008,16:49:55)
Empirical absorption correction using spherical harmonics,
 implemented in SCALE3 ABSPACK scaling algorithm.
;
_exptl_crystal_colour colorless
_exptl_crystal_density_diffrn 1.322
_exptl_crystal_density_method 'not measured'
_exptl_crystal_description parallelepiped
_exptl_crystal_F_000 472
_exptl_crystal_size_max 0.44
_exptl_crystal_size_mid 0.38
_exptl_crystal_size_min 0.28
_refine_diff_density_max 0.449
_refine_diff_density_min -0.431
_refine_diff_density_rms 0.047
_refine_ls_extinction_method none
_refine_ls_goodness_of_fit_ref 1.047
_refine_ls_hydrogen_treatment constr
_refine_ls_matrix_type full
_refine_ls_number_parameters 267
_refine_ls_number_reflns 3838
_refine_ls_number_restraints 0
_refine_ls_restrained_S_all 1.047
_refine_ls_R_factor_all 0.0356
_refine_ls_R_factor_gt 0.0332
_refine_ls_shift/su_max 0.001
_refine_ls_shift/su_mean 0.000
_refine_ls_structure_factor_coef Fsqd
_refine_ls_weighting_details 'calc w=1/[\s^2^(Fo^2^)+(0.0471P)^2^+0.7133P] where P=(Fo^2^+2Fc^2^)/3'
_refine_ls_weighting_scheme calc
_refine_ls_wR_factor_gt 0.0869
_refine_ls_wR_factor_ref 0.0884
_reflns_number_gt 3584
_reflns_number_total 3838
_reflns_threshold_expression >2sigma(I)
_cod_data_source_file jo9017292_si_002_2.cif
_cod_data_source_block 7
_cod_depositor_comments
;
The following automatic conversions were performed:

'_refine_ls_hydrogen_treatment' value 'constro' was replaced with the
value 'constr' as specified in the replacement file
'src/cod-tools/trunk/data/replacement-values/replacement_values.lst'.

Automatic conversion script
Id: cif_fix_values 5376 2017-05-30 11:51:03Z andrius 
;
_cod_database_code 4024928

loop_
_symmetry_equiv_pos_as_xyz
'x, y, z'
'-x, -y, -z'

loop_
_atom_site_label
_atom_site_type_symbol
_atom_site_fract_x
_atom_site_fract_y
_atom_site_fract_z
_atom_site_U_iso_or_equiv
_atom_site_adp_type
_atom_site_occupancy
_atom_site_symmetry_multiplicity
_atom_site_calc_flag
_atom_site_refinement_flags
_atom_site_disorder_assembly
_atom_site_disorder_group
S S 0.40104(4) -0.18859(4) 0.74649(3) 0.01887(12) Uani 1 1 d . . .
P P 0.79631(4) 0.23104(4) 0.65749(3) 0.01506(12) Uani 1 1 d . . .
O1 O 0.88392(12) 0.37931(11) 0.67253(10) 0.0202(3) Uani 1 1 d . . .
O2 O 0.91042(13) 0.18637(11) 0.73438(10) 0.0204(3) Uani 1 1 d . . .
O3 O 0.75131(12) 0.13356(12) 0.53915(10) 0.0194(3) Uani 1 1 d . . .
O4 O 0.31361(14) -0.32048(13) 0.67106(11) 0.0264(3) Uani 1 1 d . . .
O5 O 0.34034(14) -0.11707(14) 0.84174(11) 0.0280(3) Uani 1 1 d . . .
N1 N 0.52594(15) 0.02945(14) 0.72053(12) 0.0179(3) Uani 1 1 d . . .
N2 N 0.43423(16) -0.10051(14) 0.66344(12) 0.0195(3) Uani 1 1 d . . .
H2 H 0.3975 -0.1324 0.5898 0.023 Uiso 1 1 calc R . .
C1 C 0.51994(17) 0.11743(16) 0.67317(13) 0.0154(3) Uani 1 1 d . . .
H1 H 0.4476 0.0969 0.6055 0.018 Uiso 1 1 calc R . .
C2 C 0.63147(17) 0.25656(16) 0.72742(13) 0.0154(3) Uani 1 1 d . . .
C3 C 0.56430(18) 0.37091(16) 0.70356(14) 0.0173(3) Uani 1 1 d . . .
H3 H 0.6488 0.4558 0.7331 0.021 Uiso 1 1 calc R . .
C4 C 0.44003(19) 0.39830(17) 0.77216(15) 0.0228(4) Uani 1 1 d . . .
H4 H 0.3696 0.4449 0.7495 0.027 Uiso 1 1 calc R . .
C5 C 0.4225(2) 0.36181(18) 0.86176(16) 0.0258(4) Uani 1 1 d . . .
H5 H 0.3391 0.3818 0.8981 0.031 Uiso 1 1 calc R . .
C6 C 0.5263(2) 0.29102(18) 0.90897(15) 0.0233(4) Uani 1 1 d . . .
H6A H 0.4710 0.1954 0.8924 0.028 Uiso 1 1 calc R . .
H6B H 0.5539 0.3362 0.9927 0.028 Uiso 1 1 calc R . .
C7 C 0.67377(18) 0.29216(17) 0.85901(14) 0.0182(3) Uani 1 1 d . . .
H7 H 0.7195 0.2190 0.8726 0.022 Uiso 1 1 calc R . .
C8 C 0.79067(19) 0.42867(17) 0.91940(15) 0.0219(4) Uani 1 1 d . . .
H8A H 0.7474 0.5024 0.9087 0.033 Uiso 1 1 calc R . .
H8B H 0.8842 0.4270 0.8872 0.033 Uiso 1 1 calc R . .
H8C H 0.8152 0.4440 1.0009 0.033 Uiso 1 1 calc R . .
C9 C 0.5070(2) 0.34724(18) 0.57838(15) 0.0236(4) Uani 1 1 d . . .
H9A H 0.4246 0.2639 0.5456 0.035 Uiso 1 1 calc R . .
H9B H 0.5917 0.3375 0.5367 0.035 Uiso 1 1 calc R . .
H9C H 0.4681 0.4251 0.5725 0.035 Uiso 1 1 calc R . .
C10 C 1.04200(19) 0.41136(19) 0.65516(16) 0.0251(4) Uani 1 1 d . . .
H10A H 1.1072 0.3771 0.7027 0.030 Uiso 1 1 calc R . .
H10B H 1.0802 0.5116 0.6808 0.030 Uiso 1 1 calc R . .
C11 C 1.0565(2) 0.3501(2) 0.53329(18) 0.0367(5) Uani 1 1 d . . .
H11A H 1.0422 0.2512 0.5127 0.055 Uiso 1 1 calc R . .
H11B H 1.1585 0.3897 0.5232 0.055 Uiso 1 1 calc R . .
H11C H 0.9783 0.3693 0.4842 0.055 Uiso 1 1 calc R . .
C12 C 0.9155(2) 0.04504(18) 0.71357(16) 0.0244(4) Uani 1 1 d . . .
H12A H 0.8404 -0.0154 0.6442 0.029 Uiso 1 1 calc R . .
H12B H 0.8886 0.0187 0.7787 0.029 Uiso 1 1 calc R . .
C13 C 1.0733(2) 0.0294(2) 0.69850(19) 0.0356(5) Uani 1 1 d . . .
H13A H 1.0941 0.0436 0.6281 0.053 Uiso 1 1 calc R . .
H13B H 1.0812 -0.0625 0.6941 0.053 Uiso 1 1 calc R . .
H13C H 1.1483 0.0969 0.7634 0.053 Uiso 1 1 calc R . .
C14 C 0.58633(18) -0.19745(16) 0.79950(14) 0.0185(3) Uani 1 1 d . . .
C15 C 0.6655(2) -0.27464(17) 0.72631(15) 0.0217(4) Uani 1 1 d . . .
H15 H 0.6216 -0.3198 0.6478 0.026 Uiso 1 1 calc R . .
C16 C 0.8088(2) -0.28501(17) 0.76887(16) 0.0233(4) Uani 1 1 d . . .
H16 H 0.8634 -0.3373 0.7189 0.028 Uiso 1 1 calc R . .
C17 C 0.87428(19) -0.21988(18) 0.88388(15) 0.0226(4) Uani 1 1 d . . .
C18 C 0.7939(2) -0.14041(19) 0.95428(15) 0.0262(4) Uani 1 1 d . . .
H18 H 0.8382 -0.0934 1.0325 0.031 Uiso 1 1 calc R . .
C19 C 0.6503(2) -0.12821(18) 0.91290(15) 0.0235(4) Uani 1 1 d . . .
H19 H 0.5971 -0.0730 0.9619 0.028 Uiso 1 1 calc R . .
C20 C 1.0269(2) -0.2368(2) 0.93101(18) 0.0312(4) Uani 1 1 d . . .
H20A H 1.1084 -0.1608 0.9326 0.047 Uiso 1 1 calc R . .
H20B H 1.0445 -0.3230 0.8826 0.047 Uiso 1 1 calc R . .
H20C H 1.0272 -0.2376 1.0085 0.047 Uiso 1 1 calc R . .

loop_
_atom_site_aniso_label
_atom_site_aniso_U_11
_atom_site_aniso_U_22
_atom_site_aniso_U_33
_atom_site_aniso_U_23
_atom_site_aniso_U_13
_atom_site_aniso_U_12
S 0.0148(2) 0.0194(2) 0.0232(2) 0.01049(17) 0.00221(15) 0.00134(15)
P 0.0100(2) 0.0157(2) 0.0192(2) 0.00607(16) 0.00130(15) 0.00340(15)
O1 0.0122(5) 0.0195(6) 0.0292(6) 0.0089(5) 0.0057(5) 0.0028(5)
O2 0.0156(6) 0.0191(6) 0.0243(6) 0.0053(5) -0.0020(5) 0.0067(5)
O3 0.0155(6) 0.0217(6) 0.0206(6) 0.0066(5) 0.0025(4) 0.0055(5)
O4 0.0208(6) 0.0216(6) 0.0340(7) 0.0133(5) -0.0016(5) -0.0035(5)
O5 0.0207(6) 0.0370(7) 0.0295(7) 0.0137(6) 0.0081(5) 0.0088(5)
N1 0.0146(7) 0.0157(7) 0.0214(7) 0.0059(6) 0.0005(5) 0.0017(5)
N2 0.0194(7) 0.0165(7) 0.0193(7) 0.0071(6) -0.0028(5) -0.0010(5)
C1 0.0099(7) 0.0178(8) 0.0177(8) 0.0056(6) 0.0016(6) 0.0035(6)
C2 0.0109(7) 0.0162(8) 0.0193(8) 0.0063(6) 0.0023(6) 0.0039(6)
C3 0.0131(7) 0.0156(8) 0.0236(9) 0.0073(7) 0.0020(6) 0.0042(6)
C4 0.0144(8) 0.0207(8) 0.0313(9) 0.0059(7) 0.0025(7) 0.0063(7)
C5 0.0174(8) 0.0247(9) 0.0302(10) 0.0020(7) 0.0087(7) 0.0041(7)
C6 0.0241(9) 0.0224(9) 0.0198(8) 0.0045(7) 0.0061(7) 0.0008(7)
C7 0.0173(8) 0.0173(8) 0.0185(8) 0.0056(6) 0.0012(6) 0.0029(6)
C8 0.0188(8) 0.0208(9) 0.0217(9) 0.0046(7) -0.0011(7) 0.0019(7)
C9 0.0236(9) 0.0230(9) 0.0267(9) 0.0111(7) 0.0004(7) 0.0096(7)
C10 0.0103(8) 0.0284(9) 0.0344(10) 0.0111(8) 0.0049(7) -0.0014(7)
C11 0.0257(10) 0.0414(12) 0.0412(12) 0.0118(9) 0.0157(9) 0.0024(9)
C12 0.0244(9) 0.0205(9) 0.0301(9) 0.0096(7) 0.0018(7) 0.0101(7)
C13 0.0301(10) 0.0351(11) 0.0423(12) 0.0084(9) 0.0048(9) 0.0198(9)
C14 0.0167(8) 0.0171(8) 0.0239(9) 0.0115(7) 0.0022(6) 0.0029(6)
C15 0.0250(9) 0.0178(8) 0.0212(8) 0.0065(7) 0.0015(7) 0.0044(7)
C16 0.0239(9) 0.0196(8) 0.0298(9) 0.0108(7) 0.0075(7) 0.0077(7)
C17 0.0183(8) 0.0219(9) 0.0310(9) 0.0156(7) 0.0033(7) 0.0027(7)
C18 0.0241(9) 0.0330(10) 0.0201(9) 0.0103(8) -0.0007(7) 0.0045(8)
C19 0.0236(9) 0.0277(9) 0.0221(9) 0.0107(7) 0.0062(7) 0.0085(7)
C20 0.0206(9) 0.0336(10) 0.0422(11) 0.0189(9) 0.0007(8) 0.0059(8)

loop_
_atom_type_symbol
_atom_type_description
_atom_type_scat_dispersion_real
_atom_type_scat_dispersion_imag
_atom_type_scat_source
C C 0.0181 0.0091 'International Tables Vol C Tables 4.2.6.8 and 6.1.1.4'
H H 0.0000 0.0000 'International Tables Vol C Tables 4.2.6.8 and 6.1.1.4'
N N 0.0311 0.0180 'International Tables Vol C Tables 4.2.6.8 and 6.1.1.4'
O O 0.0492 0.0322 'International Tables Vol C Tables 4.2.6.8 and 6.1.1.4'
P P 0.2955 0.4335 'International Tables Vol C Tables 4.2.6.8 and 6.1.1.4'
S S 0.3331 0.5567 'International Tables Vol C Tables 4.2.6.8 and 6.1.1.4'

loop_
_geom_angle_atom_site_label_1
_geom_angle_atom_site_label_2
_geom_angle_atom_site_label_3
_geom_angle
_geom_angle_site_symmetry_1
_geom_angle_site_symmetry_3
_geom_angle_publ_flag
O5 S O4 118.84(8) . . ?
O5 S N2 111.80(8) . . ?
O4 S N2 104.54(7) . . ?
O5 S C14 107.39(8) . . ?
O4 S C14 110.46(8) . . ?
N2 S C14 102.67(7) . . ?
O3 P O1 115.78(7) . . ?
O3 P O2 112.52(6) . . ?
O1 P O2 103.05(6) . . ?
O3 P C2 112.87(7) . . ?
O1 P C2 103.88(7) . . ?
O2 P C2 107.83(7) . . ?
C10 O1 P 122.47(11) . . ?
C12 O2 P 123.34(10) . . ?
C1 N1 N2 117.13(14) . . ?
N1 N2 S 113.25(11) . . ?
N1 N2 H2 123.4 . . ?
S N2 H2 123.4 . . ?
N1 C1 C2 118.31(14) . . ?
N1 C1 H1 120.8 . . ?
C2 C1 H1 120.8 . . ?
C1 C2 C3 111.97(13) . . ?
C1 C2 C7 110.00(13) . . ?
C3 C2 C7 109.13(13) . . ?
C1 C2 P 102.30(10) . . ?
C3 C2 P 111.28(11) . . ?
C7 C2 P 112.06(11) . . ?
C4 C3 C9 110.77(14) . . ?
C4 C3 C2 109.43(13) . . ?
C9 C3 C2 115.87(13) . . ?
C4 C3 H3 106.8 . . ?
C9 C3 H3 106.8 . . ?
C2 C3 H3 106.8 . . ?
C5 C4 C3 124.51(16) . . ?
C5 C4 H4 117.7 . . ?
C3 C4 H4 117.7 . . ?
C4 C5 C6 123.80(16) . . ?
C4 C5 H5 118.1 . . ?
C6 C5 H5 118.1 . . ?
C5 C6 C7 112.42(14) . . ?
C5 C6 H6A 109.1 . . ?
C7 C6 H6A 109.1 . . ?
C5 C6 H6B 109.1 . . ?
C7 C6 H6B 109.1 . . ?
H6A C6 H6B 107.9 . . ?
C8 C7 C6 110.65(14) . . ?
C8 C7 C2 113.16(13) . . ?
C6 C7 C2 109.02(13) . . ?
C8 C7 H7 107.9 . . ?
C6 C7 H7 107.9 . . ?
C2 C7 H7 107.9 . . ?
C7 C8 H8A 109.5 . . ?
C7 C8 H8B 109.5 . . ?
H8A C8 H8B 109.5 . . ?
C7 C8 H8C 109.5 . . ?
H8A C8 H8C 109.5 . . ?
H8B C8 H8C 109.5 . . ?
C3 C9 H9A 109.5 . . ?
C3 C9 H9B 109.5 . . ?
H9A C9 H9B 109.5 . . ?
C3 C9 H9C 109.5 . . ?
H9A C9 H9C 109.5 . . ?
H9B C9 H9C 109.5 . . ?
O1 C10 C11 112.70(15) . . ?
O1 C10 H10A 109.1 . . ?
C11 C10 H10A 109.1 . . ?
O1 C10 H10B 109.1 . . ?
C11 C10 H10B 109.1 . . ?
H10A C10 H10B 107.8 . . ?
C10 C11 H11A 109.5 . . ?
C10 C11 H11B 109.5 . . ?
H11A C11 H11B 109.5 . . ?
C10 C11 H11C 109.5 . . ?
H11A C11 H11C 109.5 . . ?
H11B C11 H11C 109.5 . . ?
O2 C12 C13 109.09(15) . . ?
O2 C12 H12A 109.9 . . ?
C13 C12 H12A 109.9 . . ?
O2 C12 H12B 109.9 . . ?
C13 C12 H12B 109.9 . . ?
H12A C12 H12B 108.3 . . ?
C12 C13 H13A 109.5 . . ?
C12 C13 H13B 109.5 . . ?
H13A C13 H13B 109.5 . . ?
C12 C13 H13C 109.5 . . ?
H13A C13 H13C 109.5 . . ?
H13B C13 H13C 109.5 . . ?
C19 C14 C15 120.97(16) . . ?
C19 C14 S 119.62(13) . . ?
C15 C14 S 119.42(13) . . ?
C16 C15 C14 119.31(16) . . ?
C16 C15 H15 120.3 . . ?
C14 C15 H15 120.3 . . ?
C15 C16 C17 121.01(16) . . ?
C15 C16 H16 119.5 . . ?
C17 C16 H16 119.5 . . ?
C18 C17 C16 118.25(16) . . ?
C18 C17 C20 120.87(17) . . ?
C16 C17 C20 120.88(17) . . ?
C19 C18 C17 121.49(17) . . ?
C19 C18 H18 119.3 . . ?
C17 C18 H18 119.3 . . ?
C14 C19 C18 118.91(16) . . ?
C14 C19 H19 120.5 . . ?
C18 C19 H19 120.5 . . ?
C17 C20 H20A 109.5 . . ?
C17 C20 H20B 109.5 . . ?
H20A C20 H20B 109.5 . . ?
C17 C20 H20C 109.5 . . ?
H20A C20 H20C 109.5 . . ?
H20B C20 H20C 109.5 . . ?

loop_
_geom_bond_atom_site_label_1
_geom_bond_atom_site_label_2
_geom_bond_distance
_geom_bond_site_symmetry_2
_geom_bond_publ_flag
S O5 1.4317(13) . ?
S O4 1.4351(13) . ?
S N2 1.6326(14) . ?
S C14 1.7629(16) . ?
P O3 1.4775(12) . ?
P O1 1.5695(12) . ?
P O2 1.5760(12) . ?
P C2 1.8376(16) . ?
O1 C10 1.4647(19) . ?
O2 C12 1.454(2) . ?
N1 C1 1.269(2) . ?
N1 N2 1.3846(19) . ?
N2 H2 0.8800 . ?
C1 C2 1.521(2) . ?
C1 H1 0.9500 . ?
C2 C3 1.554(2) . ?
C2 C7 1.563(2) . ?
C3 C4 1.511(2) . ?
C3 C9 1.528(2) . ?
C3 H3 1.0000 . ?
C4 C5 1.324(3) . ?
C4 H4 0.9500 . ?
C5 C6 1.493(3) . ?
C5 H5 0.9500 . ?
C6 C7 1.539(2) . ?
C6 H6A 0.9900 . ?
C6 H6B 0.9900 . ?
C7 C8 1.530(2) . ?
C7 H7 1.0000 . ?
C8 H8A 0.9800 . ?
C8 H8B 0.9800 . ?
C8 H8C 0.9800 . ?
C9 H9A 0.9800 . ?
C9 H9B 0.9800 . ?
C9 H9C 0.9800 . ?
C10 C11 1.498(3) . ?
C10 H10A 0.9900 . ?
C10 H10B 0.9900 . ?
C11 H11A 0.9800 . ?
C11 H11B 0.9800 . ?
C11 H11C 0.9800 . ?
C12 C13 1.494(3) . ?
C12 H12A 0.9900 . ?
C12 H12B 0.9900 . ?
C13 H13A 0.9800 . ?
C13 H13B 0.9800 . ?
C13 H13C 0.9800 . ?
C14 C19 1.379(2) . ?
C14 C15 1.389(2) . ?
C15 C16 1.383(2) . ?
C15 H15 0.9500 . ?
C16 C17 1.394(3) . ?
C16 H16 0.9500 . ?
C17 C18 1.390(3) . ?
C17 C20 1.505(2) . ?
C18 C19 1.388(3) . ?
C18 H18 0.9500 . ?
C19 H19 0.9500 . ?
C20 H20A 0.9800 . ?
C20 H20B 0.9800 . ?
C20 H20C 0.9800 . ?

loop_
_geom_torsion_atom_site_label_1
_geom_torsion_atom_site_label_2
_geom_torsion_atom_site_label_3
_geom_torsion_atom_site_label_4
_geom_torsion
_geom_torsion_site_symmetry_1
_geom_torsion_site_symmetry_2
_geom_torsion_site_symmetry_3
_geom_torsion_site_symmetry_4
_geom_torsion_publ_flag
O3 P O1 C10 -71.32(14) . . . . ?
O2 P O1 C10 51.95(13) . . . . ?
C2 P O1 C10 164.35(12) . . . . ?
O3 P O2 C12 -27.38(15) . . . . ?
O1 P O2 C12 -152.79(12) . . . . ?
C2 P O2 C12 97.74(13) . . . . ?
C1 N1 N2 S -159.08(12) . . . . ?
O5 S N2 N1 53.61(13) . . . . ?
O4 S N2 N1 -176.58(11) . . . . ?
C14 S N2 N1 -61.21(13) . . . . ?
N2 N1 C1 C2 -173.60(13) . . . . ?
N1 C1 C2 C3 -150.76(14) . . . . ?
N1 C1 C2 C7 -29.24(19) . . . . ?
N1 C1 C2 P 89.99(15) . . . . ?
O3 P C2 C1 32.44(12) . . . . ?
O1 P C2 C1 158.63(10) . . . . ?
O2 P C2 C1 -92.47(10) . . . . ?
O3 P C2 C3 -87.28(12) . . . . ?
O1 P C2 C3 38.91(12) . . . . ?
O2 P C2 C3 147.81(11) . . . . ?
O3 P C2 C7 150.22(11) . . . . ?
O1 P C2 C7 -83.59(12) . . . . ?
O2 P C2 C7 25.31(13) . . . . ?
C1 C2 C3 C4 71.95(17) . . . . ?
C7 C2 C3 C4 -50.07(17) . . . . ?
P C2 C3 C4 -174.24(11) . . . . ?
C1 C2 C3 C9 -54.13(18) . . . . ?
C7 C2 C3 C9 -176.15(13) . . . . ?
P C2 C3 C9 59.68(16) . . . . ?
C9 C3 C4 C5 147.25(17) . . . . ?
C2 C3 C4 C5 18.3(2) . . . . ?
C3 C4 C5 C6 1.5(3) . . . . ?
C4 C5 C6 C7 12.1(2) . . . . ?
C5 C6 C7 C8 80.88(18) . . . . ?
C5 C6 C7 C2 -44.18(18) . . . . ?
C1 C2 C7 C8 177.80(13) . . . . ?
C3 C2 C7 C8 -59.00(17) . . . . ?
P C2 C7 C8 64.71(16) . . . . ?
C1 C2 C7 C6 -58.61(16) . . . . ?
C3 C2 C7 C6 64.59(16) . . . . ?
P C2 C7 C6 -171.69(11) . . . . ?
P O1 C10 C11 67.72(19) . . . . ?
P O2 C12 C13 122.22(14) . . . . ?
O5 S C14 C19 -6.63(16) . . . . ?
O4 S C14 C19 -137.65(14) . . . . ?
N2 S C14 C19 111.35(14) . . . . ?
O5 S C14 C15 173.14(13) . . . . ?
O4 S C14 C15 42.13(15) . . . . ?
N2 S C14 C15 -68.88(14) . . . . ?
C19 C14 C15 C16 1.8(2) . . . . ?
S C14 C15 C16 -177.93(13) . . . . ?
C14 C15 C16 C17 0.3(3) . . . . ?
C15 C16 C17 C18 -2.0(3) . . . . ?
C15 C16 C17 C20 177.07(16) . . . . ?
C16 C17 C18 C19 1.7(3) . . . . ?
C20 C17 C18 C19 -177.44(17) . . . . ?
C15 C14 C19 C18 -2.2(3) . . . . ?
S C14 C19 C18 177.57(13) . . . . ?
C17 C18 C19 C14 0.4(3) . . . . ?
